data_2004422
loop_
_publ_author_name
'Carugo, O.'
'Charalambous, J.'
'Raghvani, D. V.'
'Sardone, N.'

_publ_section_title
;
 5-Ethoxy-1,2-benzoquinone 2-Oxime
;
_journal_issue 1
_journal_name_full 'Acta Crystallographica Section C'
_journal_page_first 153
_journal_page_last 155
_journal_paper_doi 10.1107/S0108270195007141
_journal_volume 52
_journal_year 1996
_chemical_formula_sum 'C8 H9 N O3'
_chemical_formula_weight 167.16
_space_group_IT_number 14
_symmetry_cell_setting monoclinic
_symmetry_space_group_name_Hall '-P 2yn'
_symmetry_space_group_name_H-M 'P 1 21/n 1'
_atom_type_scat_source IntTabIV
_cell_angle_alpha 90
_cell_angle_beta 90.71(3)
_cell_angle_gamma 90
_cell_formula_units_Z 4
_cell_length_a 3.979(1)
_cell_length_b 10.800(2)
_cell_length_c 18.713(5)
_cell_measurement_reflns_used 25
_cell_measurement_temperature 293
_cell_measurement_theta_max 35
_cell_measurement_theta_min 30
_cell_volume 804.1(3)
_computing_data_collection 'CAD-4 Software (Enraf-Nonius, 1989)'
_computing_data_reduction 'SDP (B. A. Frenz & Associates Inc., 1985)'
_computing_publication_material SDP
_computing_structure_refinement 'MolEN (Fair, 1990)'
_computing_structure_solution 'MULTAN80 (Main et al., 1980)'
_diffrn_measurement_device 'Enraf-Nonius CAD-4'
_diffrn_measurement_method \w/2\q
_diffrn_radiation_type CuK\a
_diffrn_radiation_wavelength 1.54184
_diffrn_reflns_av_R_equivalents 0.015
_diffrn_reflns_limit_h_max 4
_diffrn_reflns_limit_h_min 0
_diffrn_reflns_limit_k_max 13
_diffrn_reflns_limit_k_min -2
_diffrn_reflns_limit_l_max 22
_diffrn_reflns_limit_l_min -22
_diffrn_reflns_number 2109
_diffrn_reflns_theta_max 70
_diffrn_standards_decay_% -0.5
_diffrn_standards_interval_time 60
_diffrn_standards_number 3
_exptl_absorpt_coefficient_mu 0.858
_exptl_absorpt_correction_type none
_exptl_crystal_colour yellow
_exptl_crystal_density_diffrn 1.381
_exptl_crystal_description needle
_exptl_crystal_size_max 0.30
_exptl_crystal_size_mid 0.08
_exptl_crystal_size_min 0.05
_refine_diff_density_max 0.21
_refine_diff_density_min -0.16
_refine_ls_extinction_method none
_refine_ls_goodness_of_fit_obs 0.981
_refine_ls_number_parameters 113
_refine_ls_number_reflns 760
_refine_ls_R_factor_obs 0.066
_refine_ls_shift/esd_max 0.03
_refine_ls_structure_factor_coef F
_refine_ls_weighting_details 'w = 1/\s^2^(F)'
_refine_ls_weighting_scheme calc
_refine_ls_wR_factor_obs 0.057
_reflns_number_observed 760
_reflns_number_total 1557
_reflns_observed_criterion I>2\s(I)
_cod_data_source_file na1176.cif
_cod_data_source_block na1176a
_cod_depositor_comments
;
The following automatic conversions were performed:

'_refine_ls_weighting_scheme' value 'w = 1/\s^2^(F)' was changed to
'calc'. New tag '_refine_ls_weighting_details' was created. The value
of the new tag was set to 'w = 1/\s^2^(F)'.

Automatic conversion script
Id: cif_fix_values 3143 2015-03-26 13:38:13Z robertas 
;
_cod_original_cell_volume 804.0(4)
_cod_original_sg_symbol_H-M 'P 21/n'
_cod_database_code 2004422

loop_
_symmetry_equiv_pos_as_xyz
x,y,z
1/2+x,1/2-y,1/2+z
-x,-y,-z
1/2-x,1/2+y,1/2-z

loop_
_atom_site_label
_atom_site_fract_x
_atom_site_fract_y
_atom_site_fract_z
_atom_site_B_iso_or_equiv
O1 0.485(1) 0.4210(3) 0.1627(2) 6.37(8)
O2 0.2673(9) 0.1075(3) 0.2683(2) 5.20(7)
O7 0.7843(8) -0.1180(3) 0.0822(2) 4.95(7)
N1 0.406(1) 0.3179(4) 0.2010(2) 4.44(9)
C1 0.518(1) 0.2172(4) 0.1728(2) 4.1(1)
C2 0.422(1) 0.1009(4) 0.2109(2) 3.9(1)
C3 0.521(1) -0.0147(4) 0.1803(2) 4.1(1)
C4 0.684(1) -0.0156(4) 0.1168(2) 3.9(1)
C5 0.778(1) 0.0965(4) 0.0806(2) 4.4(1)
C6 0.699(1) 0.2082(4) 0.1069(2) 4.2(1)
C8 0.715(1) -0.2376(4) 0.1144(2) 4.5(1)
C9 0.818(1) -0.3354(5) 0.0617(3) 5.5(1)
H1O 0.36(1) 0.481(5) 0.192(3) 5(1)
H3 0.4589 -0.0820 0.2187 5
H5 0.9160 0.1152 0.0410 5
H6 0.7910 0.2656 0.0722 5
H8A 0.8339 -0.2500 0.1679 5
H8B 0.4589 -0.2343 0.1464 5
H9B 0.7929 -0.4335 0.0625 7
H9A 0.6679 -0.3183 0.0214 7
H9C 1.0563 -0.3214 0.0674 7

loop_
_geom_angle_atom_site_label_1
_geom_angle_atom_site_label_2
_geom_angle_atom_site_label_3
_geom_angle
_geom_angle_publ_flag
C4 O7 C8 118.2(3) yes
O1 N1 C1 112.9(4) yes
N1 C1 C2 114.9(4) yes
N1 C1 C6 125.9(4) yes
C2 C1 C6 119.0(4) yes
O2 C2 C1 119.6(4) yes
O2 C2 C3 122.4(4) yes
C1 C2 C3 118.0(4) yes
C2 C3 C4 119.5(4) yes
O7 C4 C3 125.1(4) yes
O7 C4 C5 112.6(4) yes
C3 C4 C5 122.3(4) yes
C4 C5 C6 121.3(4) yes
C1 C6 C5 119.8(4) yes
O7 C8 C9 107.3(4) yes

loop_
_geom_bond_atom_site_label_1
_geom_bond_atom_site_label_2
_geom_bond_distance
_geom_bond_publ_flag
O1 N1 1.363(5) yes
O2 C2 1.247(5) yes
O7 C4 1.345(5) yes
O7 C8 1.453(6) yes
N1 C1 1.291(6) yes
C1 C2 1.496(6) yes
C1 C6 1.440(7) yes
C2 C3 1.430(6) yes
C3 C4 1.361(6) yes
C4 C5 1.440(7) yes
C5 C6 1.341(7) yes
C8 C9 1.505(7) yes
